data_4032573
loop_
_publ_author_name
'Chong, Kam-Weng'
'Hong, Fong-Jiao'
'Thomas, Noel F.'
'Low, Yun-Yee'
'Kam, Toh-Seok'

_publ_section_title
;
 Electrochemically Mediated Oxidative Transformations of Substituted
 4-Methoxystilbenes: Effect of Ortho-Substituted Nucleophilic Groups.
;
_journal_issue 12
_journal_name_full 'The Journal of organic chemistry'
_journal_page_first 6172
_journal_page_last 6191
_journal_paper_doi 10.1021/acs.joc.7b00753
_journal_volume 82
_journal_year 2017
_chemical_formula_moiety 'C36 H36 N2 O8'
_chemical_formula_sum 'C36 H36 N2 O8'
_chemical_formula_weight 624.67
_chemical_melting_point 211.0(10)
_space_group_crystal_system monoclinic
_space_group_IT_number 14
_space_group_name_Hall '-P 2ybc'
_space_group_name_H-M_alt 'P 1 21/c 1'
_symmetry_space_group_name_Hall '-P 2ybc'
_symmetry_space_group_name_H-M 'P 1 21/c 1'
_atom_sites_solution_hydrogens geom
_audit_creation_method SHELXL-2014/7
_cell_angle_alpha 90
_cell_angle_beta 105.121(3)
_cell_angle_gamma 90
_cell_formula_units_Z 4
_cell_length_a 8.6815(3)
_cell_length_b 31.3302(11)
_cell_length_c 11.5111(4)
_cell_measurement_reflns_used 5431
_cell_measurement_temperature 144(3)
_cell_measurement_theta_max 73.6000
_cell_measurement_theta_min 4.1880
_cell_volume 3022.54(19)
_computing_cell_refinement 'CrysAlisPro 1.171.38.43 (Rigaku OD, 2015)'
_computing_data_collection 'CrysAlisPro 1.171.38.43 (Rigaku OD, 2015)'
_computing_data_reduction 'CrysAlisPro 1.171.38.43 (Rigaku OD, 2015)'
_computing_molecular_graphics 'X-SEED (Barbour, 2001)'
_computing_publication_material 'enCIFer (Allen, et. al., J. Applied Cryst., 37, 335-338, 2004)'
_computing_structure_refinement 'SHELXL-2014/7 (Sheldrick, 2014)'
_computing_structure_solution 'SHELXS97 (Sheldrick, 2008)'
_diffrn_ambient_temperature 144(3)
_diffrn_detector_area_resol_mean 5.2020
_diffrn_measured_fraction_theta_full 0.999
_diffrn_measured_fraction_theta_max 0.967
_diffrn_measurement_device_type 'SuperNova, Dual, Cu at zero, Atlas'
_diffrn_measurement_method '\w scans'
_diffrn_radiation_type CuK\a
_diffrn_radiation_wavelength 1.54178
_diffrn_reflns_av_R_equivalents 0.0244
_diffrn_reflns_av_unetI/netI 0.0323
_diffrn_reflns_Laue_measured_fraction_full 0.999
_diffrn_reflns_Laue_measured_fraction_max 0.967
_diffrn_reflns_limit_h_max 9
_diffrn_reflns_limit_h_min -10
_diffrn_reflns_limit_k_max 38
_diffrn_reflns_limit_k_min -34
_diffrn_reflns_limit_l_max 10
_diffrn_reflns_limit_l_min -14
_diffrn_reflns_number 11471
_diffrn_reflns_point_group_measured_fraction_full 0.999
_diffrn_reflns_point_group_measured_fraction_max 0.967
_diffrn_reflns_theta_full 67.679
_diffrn_reflns_theta_max 73.792
_diffrn_reflns_theta_min 4.221
_diffrn_source 'micro-focus sealed X-ray tube'
_exptl_absorpt_coefficient_mu 0.799
_exptl_absorpt_correction_T_max 1.00000
_exptl_absorpt_correction_T_min 0.88020
_exptl_absorpt_correction_type multi-scan
_exptl_absorpt_process_details
;
CrysAlisPro 1.171.38.43 (Rigaku Oxford Diffraction, 2015)
Empirical absorption correction using spherical harmonics,
 implemented in SCALE3 ABSPACK scaling algorithm.
;
_exptl_crystal_colour colorless
_exptl_crystal_density_diffrn 1.373
_exptl_crystal_description block
_exptl_crystal_F_000 1320
_exptl_crystal_size_max 0.3
_exptl_crystal_size_mid 0.2
_exptl_crystal_size_min 0.1
_refine_diff_density_max 0.229
_refine_diff_density_min -0.223
_refine_diff_density_rms 0.041
_refine_ls_extinction_method none
_refine_ls_goodness_of_fit_ref 1.098
_refine_ls_hydrogen_treatment constr
_refine_ls_matrix_type full
_refine_ls_number_parameters 421
_refine_ls_number_reflns 5915
_refine_ls_number_restraints 0
_refine_ls_restrained_S_all 1.098
_refine_ls_R_factor_all 0.0503
_refine_ls_R_factor_gt 0.0393
_refine_ls_shift/su_max 0.001
_refine_ls_shift/su_mean <0.001
_refine_ls_structure_factor_coef Fsqd
_refine_ls_weighting_details 'w=1/[\s^2^(Fo^2^)+(0.0347P)^2^+1.1454P] where P=(Fo^2^+2Fc^2^)/3'
_refine_ls_weighting_scheme calc
_refine_ls_wR_factor_gt 0.0929
_refine_ls_wR_factor_ref 0.0977
_reflns_Friedel_coverage 0.000
_reflns_number_gt 4889
_reflns_number_total 5915
_reflns_threshold_expression 'I > 2\s(I)'
_cod_data_source_file jo7b00753_si_012.cif
_cod_data_source_block exp_6101
_cod_depositor_comments
;
The following automatic conversions were performed:

'_chemical_melting_point' value '210-212' was changed to '211.0(10)'
- the average value was taken and precision was estimated.

Automatic conversion script
Id: cif_fix_values 4973 2017-02-22 13:04:09Z antanas 

 Adding full bibliography for 4032566--4032573.cif.
;
_cod_original_cell_volume 3022.55(17)
_cod_database_code 4032573
_shelx_shelxl_version_number 2014/7
_shelx_space_group_comment
;
The symmetry employed for this shelxl refinement is uniquely defined
by the following loop, which should always be used as a source of
symmetry information in preference to the above space-group names.
They are only intended as comments.
;

loop_
_space_group_symop_operation_xyz
'x, y, z'
'-x, y+1/2, -z+1/2'
'-x, -y, -z'
'x, -y-1/2, z-1/2'

loop_
_atom_site_label
_atom_site_type_symbol
_atom_site_fract_x
_atom_site_fract_y
_atom_site_fract_z
_atom_site_U_iso_or_equiv
_atom_site_adp_type
_atom_site_occupancy
_atom_site_site_symmetry_order
_atom_site_calc_flag
_atom_site_refinement_flags_posn
_atom_site_refinement_flags_adp
C5A C 0.11895(19) 1.02240(5) 0.88579(13) 0.0229(3) Uani 1 1 d . .
H5A H 0.0266 1.0297 0.9078 0.027 Uiso 1 1 calc R U
C1A C 0.26668(17) 0.97135(5) 0.80007(13) 0.0185(3) Uani 1 1 d . .
C10A C 0.14186(19) 0.87159(5) 0.78821(13) 0.0198(3) Uani 1 1 d . .
C4A C 0.24322(19) 1.05122(5) 0.90361(13) 0.0221(3) Uani 1 1 d . .
C6A C 0.13080(18) 0.98224(5) 0.83480(13) 0.0205(3) Uani 1 1 d . .
H6A H 0.0471 0.9629 0.8243 0.025 Uiso 1 1 calc R U
C3A C 0.38468(18) 1.03963(5) 0.87264(13) 0.0205(3) Uani 1 1 d . .
C8A C 0.40564(18) 0.89857(5) 0.81967(13) 0.0190(3) Uani 1 1 d . .
H8A H 0.4715 0.9141 0.8888 0.023 Uiso 1 1 calc R U
C7A C 0.28534(17) 0.92971(5) 0.73825(13) 0.0178(3) Uani 1 1 d . .
H7A H 0.3207 0.9358 0.6658 0.021 Uiso 1 1 calc R U
C11A C 0.0194(2) 0.84558(5) 0.80228(14) 0.0247(3) Uani 1 1 d . .
H11A H -0.0839 0.8486 0.7536 0.030 Uiso 1 1 calc R U
C15A C 0.03352(18) 0.90562(5) 0.59130(13) 0.0199(3) Uani 1 1 d . .
C2A C 0.39424(18) 1.00018(5) 0.82079(13) 0.0200(3) Uani 1 1 d . .
H2A H 0.4868 0.9927 0.7994 0.024 Uiso 1 1 calc R U
C17A C 0.65245(19) 1.05743(6) 0.87672(15) 0.0262(3) Uani 1 1 d . .
H17A H 0.6392 1.0512 0.7930 0.039 Uiso 1 1 calc R U
H17B H 0.6921 1.0326 0.9239 0.039 Uiso 1 1 calc R U
H17C H 0.7270 1.0804 0.9004 0.039 Uiso 1 1 calc R U
C14A C 0.3320(2) 0.83752(5) 0.95176(14) 0.0262(3) Uani 1 1 d . .
H14A H 0.4348 0.8349 1.0015 0.031 Uiso 1 1 calc R U
C9A C 0.29702(19) 0.86810(5) 0.86184(13) 0.0207(3) Uani 1 1 d . .
C13A C 0.2103(2) 0.81075(6) 0.96644(15) 0.0319(4) Uani 1 1 d . .
H13A H 0.2321 0.7900 1.0264 0.038 Uiso 1 1 calc R U
C16A C -0.0203(2) 0.94226(6) 0.40545(14) 0.0305(4) Uani 1 1 d . .
H16A H -0.1272 0.9320 0.3955 0.046 Uiso 1 1 calc R U
H16B H 0.0326 0.9250 0.3587 0.046 Uiso 1 1 calc R U
H16C H -0.0233 0.9713 0.3787 0.046 Uiso 1 1 calc R U
C18A C 0.0915(2) 1.10992(6) 0.94521(18) 0.0359(4) Uani 1 1 d . .
H18A H 0.0479 1.0966 1.0047 0.054 Uiso 1 1 calc R U
H18B H 0.0206 1.1056 0.8668 0.054 Uiso 1 1 calc R U
H18C H 0.1041 1.1400 0.9615 0.054 Uiso 1 1 calc R U
C12A C 0.0569(2) 0.81470(6) 0.89242(15) 0.0297(4) Uani 1 1 d . .
H12A H -0.0226 0.7964 0.9031 0.036 Uiso 1 1 calc R U
C2B C 0.63802(18) 0.79228(5) 0.62204(13) 0.0213(3) Uani 1 1 d . .
H2B H 0.6787 0.8134 0.5817 0.026 Uiso 1 1 calc R U
C1B C 0.50157(18) 0.80040(5) 0.66203(13) 0.0207(3) Uani 1 1 d . .
C10B C 0.52944(18) 0.90268(5) 0.56254(14) 0.0214(3) Uani 1 1 d . .
C14B C 0.69679(18) 0.93963(6) 0.73254(15) 0.0253(3) Uani 1 1 d . .
H14B H 0.7415 0.9420 0.8150 0.030 Uiso 1 1 calc R U
C9B C 0.59285(18) 0.90656(5) 0.68652(14) 0.0216(3) Uani 1 1 d . .
C6B C 0.4417(2) 0.76877(5) 0.72117(15) 0.0259(3) Uani 1 1 d . .
H6B H 0.3512 0.7740 0.7478 0.031 Uiso 1 1 calc R U
C3B C 0.71265(19) 0.75287(5) 0.64231(14) 0.0234(3) Uani 1 1 d . .
C15B C 0.32348(18) 0.85820(5) 0.42949(14) 0.0231(3) Uani 1 1 d . .
C7B C 0.42555(18) 0.84408(5) 0.65101(13) 0.0198(3) Uani 1 1 d . .
H7B H 0.3149 0.8411 0.6557 0.024 Uiso 1 1 calc R U
C8B C 0.51520(17) 0.87507(5) 0.75257(13) 0.0198(3) Uani 1 1 d . .
H8B H 0.5979 0.8593 0.8109 0.024 Uiso 1 1 calc R U
C4B C 0.64988(19) 0.72060(5) 0.70205(14) 0.0238(3) Uani 1 1 d . .
C11B C 0.5663(2) 0.93176(6) 0.48270(15) 0.0266(3) Uani 1 1 d . .
H11B H 0.5247 0.9288 0.4000 0.032 Uiso 1 1 calc R U
C13B C 0.73349(19) 0.96933(6) 0.65373(17) 0.0291(4) Uani 1 1 d . .
H13B H 0.8023 0.9918 0.6837 0.035 Uiso 1 1 calc R U
C5B C 0.5160(2) 0.72879(5) 0.74146(15) 0.0270(3) Uani 1 1 d . .
H5B H 0.4748 0.7077 0.7817 0.032 Uiso 1 1 calc R U
C12B C 0.6678(2) 0.96548(6) 0.53083(17) 0.0299(4) Uani 1 1 d . .
H12B H 0.6920 0.9858 0.4794 0.036 Uiso 1 1 calc R U
C18B C 0.6680(2) 0.64943(6) 0.77604(17) 0.0329(4) Uani 1 1 d . .
H18D H 0.5583 0.6443 0.7351 0.049 Uiso 1 1 calc R U
H18E H 0.6757 0.6579 0.8575 0.049 Uiso 1 1 calc R U
H18F H 0.7287 0.6238 0.7760 0.049 Uiso 1 1 calc R U
C16B C 0.1236(2) 0.81074(7) 0.32627(16) 0.0365(4) Uani 1 1 d . .
H16D H 0.1696 0.8140 0.2594 0.055 Uiso 1 1 calc R U
H16E H 0.0316 0.8288 0.3148 0.055 Uiso 1 1 calc R U
H16F H 0.0926 0.7815 0.3315 0.055 Uiso 1 1 calc R U
C17B C 0.9135(2) 0.77307(6) 0.54594(17) 0.0314(4) Uani 1 1 d . .
H17D H 0.9275 0.7994 0.5900 0.047 Uiso 1 1 calc R U
H17E H 0.8424 0.7775 0.4677 0.047 Uiso 1 1 calc R U
H17F H 1.0149 0.7633 0.5376 0.047 Uiso 1 1 calc R U
N1A N 0.13554(15) 0.90490(4) 0.70412(11) 0.0190(3) Uani 1 1 d . .
N1B N 0.42643(15) 0.86710(4) 0.53819(11) 0.0212(3) Uani 1 1 d . .
O4B O 0.72978(15) 0.68264(4) 0.71573(12) 0.0322(3) Uani 1 1 d . .
O3B O 0.84779(15) 0.74184(4) 0.60922(12) 0.0318(3) Uani 1 1 d . .
O16B O 0.23969(14) 0.82264(4) 0.43618(10) 0.0280(3) Uani 1 1 d . .
O15B O 0.30917(16) 0.87919(4) 0.33867(10) 0.0347(3) Uani 1 1 d . .
O3A O 0.50241(13) 1.06944(4) 0.89590(10) 0.0265(2) Uani 1 1 d . .
O4A O 0.24271(15) 1.09153(4) 0.94919(11) 0.0297(3) Uani 1 1 d . .
O16A O 0.06555(14) 0.93989(4) 0.53072(10) 0.0253(2) Uani 1 1 d . .
O15A O -0.06989(14) 0.87966(4) 0.55211(10) 0.0282(3) Uani 1 1 d . .

loop_
_atom_site_aniso_label
_atom_site_aniso_U_11
_atom_site_aniso_U_22
_atom_site_aniso_U_33
_atom_site_aniso_U_23
_atom_site_aniso_U_13
_atom_site_aniso_U_12
C5A 0.0226(7) 0.0263(8) 0.0206(7) 0.0016(6) 0.0072(6) 0.0066(6)
C1A 0.0192(7) 0.0182(7) 0.0165(6) 0.0023(5) 0.0020(5) 0.0020(6)
C10A 0.0255(7) 0.0176(7) 0.0177(7) -0.0006(5) 0.0078(6) 0.0005(6)
C4A 0.0277(8) 0.0188(8) 0.0186(7) -0.0010(6) 0.0038(6) 0.0046(6)
C6A 0.0192(7) 0.0218(8) 0.0200(7) 0.0028(6) 0.0040(6) 0.0007(6)
C3A 0.0214(7) 0.0195(8) 0.0186(7) 0.0010(6) 0.0016(6) 0.0006(6)
C8A 0.0205(7) 0.0181(7) 0.0164(7) -0.0006(5) 0.0012(5) 0.0006(6)
C7A 0.0168(7) 0.0184(7) 0.0176(6) 0.0001(5) 0.0034(5) -0.0006(6)
C11A 0.0272(8) 0.0232(8) 0.0254(8) -0.0008(6) 0.0097(6) -0.0011(6)
C15A 0.0193(7) 0.0189(7) 0.0208(7) -0.0001(6) 0.0035(6) 0.0016(6)
C2A 0.0191(7) 0.0194(7) 0.0211(7) 0.0004(6) 0.0048(6) 0.0023(6)
C17A 0.0223(8) 0.0262(8) 0.0283(8) -0.0011(6) 0.0035(6) -0.0040(6)
C14A 0.0325(8) 0.0246(8) 0.0200(7) 0.0020(6) 0.0042(6) 0.0033(7)
C9A 0.0262(8) 0.0186(7) 0.0177(7) -0.0015(6) 0.0067(6) 0.0009(6)
C13A 0.0466(10) 0.0249(9) 0.0267(8) 0.0084(7) 0.0140(7) 0.0018(8)
C16A 0.0316(9) 0.0365(10) 0.0197(8) 0.0061(7) 0.0001(6) 0.0007(7)
C18A 0.0391(10) 0.0301(10) 0.0405(10) -0.0061(8) 0.0142(8) 0.0112(8)
C12A 0.0375(9) 0.0236(9) 0.0322(9) 0.0029(7) 0.0169(7) -0.0039(7)
C2B 0.0235(7) 0.0185(7) 0.0219(7) 0.0011(6) 0.0059(6) 0.0008(6)
C1B 0.0218(7) 0.0185(8) 0.0209(7) -0.0019(6) 0.0036(6) 0.0006(6)
C10B 0.0174(7) 0.0188(8) 0.0284(8) 0.0003(6) 0.0069(6) 0.0035(6)
C14B 0.0164(7) 0.0276(9) 0.0304(8) -0.0018(7) 0.0036(6) 0.0010(6)
C9B 0.0155(7) 0.0222(8) 0.0269(8) 0.0006(6) 0.0051(6) 0.0040(6)
C6B 0.0243(8) 0.0223(8) 0.0328(8) 0.0006(7) 0.0102(6) 0.0012(6)
C3B 0.0221(7) 0.0219(8) 0.0260(8) -0.0017(6) 0.0058(6) 0.0019(6)
C15B 0.0207(7) 0.0245(8) 0.0244(8) -0.0001(6) 0.0064(6) 0.0029(6)
C7B 0.0196(7) 0.0200(8) 0.0200(7) -0.0003(6) 0.0056(6) 0.0010(6)
C8B 0.0174(7) 0.0199(8) 0.0198(7) 0.0002(6) 0.0009(5) 0.0019(6)
C4B 0.0247(8) 0.0164(7) 0.0272(8) 0.0003(6) 0.0009(6) 0.0020(6)
C11B 0.0252(8) 0.0271(9) 0.0287(8) 0.0044(7) 0.0090(6) 0.0035(6)
C13B 0.0192(7) 0.0249(8) 0.0431(10) -0.0007(7) 0.0081(7) -0.0029(6)
C5B 0.0290(8) 0.0204(8) 0.0322(8) 0.0037(6) 0.0091(7) -0.0014(6)
C12B 0.0264(8) 0.0250(9) 0.0409(10) 0.0069(7) 0.0137(7) 0.0020(7)
C18B 0.0399(10) 0.0181(8) 0.0378(9) 0.0061(7) 0.0048(8) 0.0018(7)
C16B 0.0320(9) 0.0432(11) 0.0294(9) -0.0004(8) -0.0009(7) -0.0096(8)
C17B 0.0337(9) 0.0249(9) 0.0419(10) -0.0014(7) 0.0212(8) 0.0029(7)
N1A 0.0197(6) 0.0171(6) 0.0197(6) 0.0013(5) 0.0040(5) -0.0016(5)
N1B 0.0228(6) 0.0184(6) 0.0216(6) 0.0009(5) 0.0045(5) 0.0011(5)
O4B 0.0313(6) 0.0185(6) 0.0470(7) 0.0075(5) 0.0106(5) 0.0056(5)
O3B 0.0305(6) 0.0225(6) 0.0474(7) 0.0048(5) 0.0192(5) 0.0076(5)
O16B 0.0283(6) 0.0287(6) 0.0241(6) -0.0003(5) 0.0016(5) -0.0055(5)
O15B 0.0377(7) 0.0401(7) 0.0229(6) 0.0065(5) 0.0021(5) -0.0063(6)
O3A 0.0247(6) 0.0201(6) 0.0334(6) -0.0048(5) 0.0055(5) -0.0026(4)
O4A 0.0314(6) 0.0236(6) 0.0334(6) -0.0087(5) 0.0069(5) 0.0052(5)
O16A 0.0268(6) 0.0249(6) 0.0201(5) 0.0058(4) -0.0011(4) -0.0043(5)
O15A 0.0276(6) 0.0237(6) 0.0279(6) 0.0002(5) -0.0027(5) -0.0055(5)

loop_
_atom_type_symbol
_atom_type_description
_atom_type_scat_dispersion_real
_atom_type_scat_dispersion_imag
_atom_type_scat_source
C C 0.0181 0.0091 'International Tables Vol C Tables 4.2.6.8 and 6.1.1.4'
H H 0.0000 0.0000 'International Tables Vol C Tables 4.2.6.8 and 6.1.1.4'
N N 0.0311 0.0180 'International Tables Vol C Tables 4.2.6.8 and 6.1.1.4'
O O 0.0492 0.0322 'International Tables Vol C Tables 4.2.6.8 and 6.1.1.4'

loop_
_geom_angle_atom_site_label_1
_geom_angle_atom_site_label_2
_geom_angle_atom_site_label_3
_geom_angle
C4A C5A C6A 120.59(14)
C4A C5A H5A 119.7
C6A C5A H5A 119.7
C6A C1A C2A 119.19(14)
C6A C1A C7A 123.49(14)
C2A C1A C7A 117.31(13)
C11A C10A C9A 122.18(15)
C11A C10A N1A 128.41(15)
C9A C10A N1A 109.40(13)
O4A C4A C5A 125.47(15)
O4A C4A C3A 115.10(14)
C5A C4A C3A 119.42(14)
C1A C6A C5A 120.20(15)
C1A C6A H6A 119.9
C5A C6A H6A 119.9
O3A C3A C2A 124.90(14)
O3A C3A C4A 115.61(14)
C2A C3A C4A 119.49(14)
C9A C8A C7A 102.32(12)
C9A C8A C8B 111.98(13)
C7A C8A C8B 113.54(12)
C9A C8A H8A 109.6
C7A C8A H8A 109.6
C8B C8A H8A 109.6
N1A C7A C1A 112.55(12)
N1A C7A C8A 103.70(12)
C1A C7A C8A 113.27(12)
N1A C7A H7A 109.0
C1A C7A H7A 109.0
C8A C7A H7A 109.0
C10A C11A C12A 117.32(16)
C10A C11A H11A 121.3
C12A C11A H11A 121.3
O15A C15A O16A 125.19(14)
O15A C15A N1A 125.26(15)
O16A C15A N1A 109.55(13)
C3A C2A C1A 121.04(14)
C3A C2A H2A 119.5
C1A C2A H2A 119.5
O3A C17A H17A 109.5
O3A C17A H17B 109.5
H17A C17A H17B 109.5
O3A C17A H17C 109.5
H17A C17A H17C 109.5
H17B C17A H17C 109.5
C9A C14A C13A 118.81(16)
C9A C14A H14A 120.6
C13A C14A H14A 120.6
C14A C9A C10A 119.77(15)
C14A C9A C8A 130.16(15)
C10A C9A C8A 109.90(13)
C12A C13A C14A 120.58(16)
C12A C13A H13A 119.7
C14A C13A H13A 119.7
O16A C16A H16A 109.5
O16A C16A H16B 109.5
H16A C16A H16B 109.5
O16A C16A H16C 109.5
H16A C16A H16C 109.5
H16B C16A H16C 109.5
O4A C18A H18A 109.5
O4A C18A H18B 109.5
H18A C18A H18B 109.5
O4A C18A H18C 109.5
H18A C18A H18C 109.5
H18B C18A H18C 109.5
C13A C12A C11A 121.33(16)
C13A C12A H12A 119.3
C11A C12A H12A 119.3
C3B C2B C1B 120.30(15)
C3B C2B H2B 119.8
C1B C2B H2B 119.8
C6B C1B C2B 119.45(15)
C6B C1B C7B 118.68(14)
C2B C1B C7B 121.68(14)
C11B C10B C9B 121.49(15)
C11B C10B N1B 129.06(15)
C9B C10B N1B 109.43(14)
C9B C14B C13B 119.16(15)
C9B C14B H14B 120.4
C13B C14B H14B 120.4
C14B C9B C10B 120.02(15)
C14B C9B C8B 128.97(14)
C10B C9B C8B 110.49(14)
C1B C6B C5B 120.58(15)
C1B C6B H6B 119.7
C5B C6B H6B 119.7
O3B C3B C2B 125.12(15)
O3B C3B C4B 115.01(14)
C2B C3B C4B 119.87(15)
O15B C15B O16B 124.28(15)
O15B C15B N1B 125.10(16)
O16B C15B N1B 110.61(13)
N1B C7B C1B 114.28(12)
N1B C7B C8B 103.71(12)
C1B C7B C8B 112.26(12)
N1B C7B H7B 108.8
C1B C7B H7B 108.8
C8B C7B H7B 108.8
C9B C8B C8A 110.60(12)
C9B C8B C7B 103.31(12)
C8A C8B C7B 114.55(12)
C9B C8B H8B 109.4
C8A C8B H8B 109.4
C7B C8B H8B 109.4
O4B C4B C5B 124.85(15)
O4B C4B C3B 115.57(15)
C5B C4B C3B 119.58(15)
C10B C11B C12B 117.69(16)
C10B C11B H11B 121.2
C12B C11B H11B 121.2
C12B C13B C14B 120.25(16)
C12B C13B H13B 119.9
C14B C13B H13B 119.9
C4B C5B C6B 120.21(15)
C4B C5B H5B 119.9
C6B C5B H5B 119.9
C13B C12B C11B 121.36(16)
C13B C12B H12B 119.3
C11B C12B H12B 119.3
O4B C18B H18D 109.5
O4B C18B H18E 109.5
H18D C18B H18E 109.5
O4B C18B H18F 109.5
H18D C18B H18F 109.5
H18E C18B H18F 109.5
O16B C16B H16D 109.5
O16B C16B H16E 109.5
H16D C16B H16E 109.5
O16B C16B H16F 109.5
H16D C16B H16F 109.5
H16E C16B H16F 109.5
O3B C17B H17D 109.5
O3B C17B H17E 109.5
H17D C17B H17E 109.5
O3B C17B H17F 109.5
H17D C17B H17F 109.5
H17E C17B H17F 109.5
C15A N1A C10A 124.18(13)
C15A N1A C7A 123.41(13)
C10A N1A C7A 109.38(12)
C15B N1B C10B 125.01(14)
C15B N1B C7B 123.42(13)
C10B N1B C7B 110.93(12)
C4B O4B C18B 116.50(14)
C3B O3B C17B 117.08(13)
C15B O16B C16B 115.33(13)
C3A O3A C17A 117.27(13)
C4A O4A C18A 117.16(14)
C15A O16A C16A 115.84(13)

loop_
_geom_bond_atom_site_label_1
_geom_bond_atom_site_label_2
_geom_bond_distance
C5A C4A 1.381(2)
C5A C6A 1.403(2)
C5A H5A 0.9300
C1A C6A 1.383(2)
C1A C2A 1.400(2)
C1A C7A 1.515(2)
C10A C11A 1.382(2)
C10A C9A 1.396(2)
C10A N1A 1.415(2)
C4A O4A 1.368(2)
C4A C3A 1.413(2)
C6A H6A 0.9300
C3A O3A 1.3587(19)
C3A C2A 1.384(2)
C8A C9A 1.508(2)
C8A C7A 1.552(2)
C8A C8B 1.558(2)
C8A H8A 0.9800
C7A N1A 1.4776(19)
C7A H7A 0.9800
C11A C12A 1.394(2)
C11A H11A 0.9300
C15A O15A 1.2083(19)
C15A O16A 1.3480(19)
C15A N1A 1.368(2)
C2A H2A 0.9300
C17A O3A 1.427(2)
C17A H17A 0.9600
C17A H17B 0.9600
C17A H17C 0.9600
C14A C9A 1.385(2)
C14A C13A 1.393(3)
C14A H14A 0.9300
C13A C12A 1.387(3)
C13A H13A 0.9300
C16A O16A 1.4420(19)
C16A H16A 0.9600
C16A H16B 0.9600
C16A H16C 0.9600
C18A O4A 1.423(2)
C18A H18A 0.9600
C18A H18B 0.9600
C18A H18C 0.9600
C12A H12A 0.9300
C2B C3B 1.386(2)
C2B C1B 1.402(2)
C2B H2B 0.9300
C1B C6B 1.379(2)
C1B C7B 1.510(2)
C10B C11B 1.389(2)
C10B C9B 1.394(2)
C10B N1B 1.411(2)
C14B C9B 1.385(2)
C14B C13B 1.393(3)
C14B H14B 0.9300
C9B C8B 1.508(2)
C6B C5B 1.400(2)
C6B H6B 0.9300
C3B O3B 1.369(2)
C3B C4B 1.410(2)
C15B O15B 1.214(2)
C15B O16B 1.344(2)
C15B N1B 1.363(2)
C7B N1B 1.4873(19)
C7B C8B 1.562(2)
C7B H7B 0.9800
C8B H8B 0.9800
C4B O4B 1.365(2)
C4B C5B 1.378(2)
C11B C12B 1.395(3)
C11B H11B 0.9300
C13B C12B 1.386(3)
C13B H13B 0.9300
C5B H5B 0.9300
C12B H12B 0.9300
C18B O4B 1.430(2)
C18B H18D 0.9600
C18B H18E 0.9600
C18B H18F 0.9600
C16B O16B 1.446(2)
C16B H16D 0.9600
C16B H16E 0.9600
C16B H16F 0.9600
C17B O3B 1.425(2)
C17B H17D 0.9600
C17B H17E 0.9600
C17B H17F 0.9600

loop_
_geom_torsion_atom_site_label_1
_geom_torsion_atom_site_label_2
_geom_torsion_atom_site_label_3
_geom_torsion_atom_site_label_4
_geom_torsion
C6A C5A C4A O4A 178.02(14)
C6A C5A C4A C3A -1.5(2)
C2A C1A C6A C5A 2.5(2)
C7A C1A C6A C5A -176.54(13)
C4A C5A C6A C1A -1.0(2)
O4A C4A C3A O3A 2.06(19)
C5A C4A C3A O3A -178.39(13)
O4A C4A C3A C2A -177.15(13)
C5A C4A C3A C2A 2.4(2)
C6A C1A C7A N1A 7.98(19)
C2A C1A C7A N1A -171.07(12)
C6A C1A C7A C8A -109.25(16)
C2A C1A C7A C8A 71.70(17)
C9A C8A C7A N1A -22.22(14)
C8B C8A C7A N1A 98.64(14)
C9A C8A C7A C1A 100.08(14)
C8B C8A C7A C1A -139.06(13)
C9A C10A C11A C12A -1.2(2)
N1A C10A C11A C12A 179.76(15)
O3A C3A C2A C1A 179.98(14)
C4A C3A C2A C1A -0.9(2)
C6A C1A C2A C3A -1.6(2)
C7A C1A C2A C3A 177.53(13)
C13A C14A C9A C10A 0.1(2)
C13A C14A C9A C8A -174.65(16)
C11A C10A C9A C14A 0.6(2)
N1A C10A C9A C14A 179.81(14)
C11A C10A C9A C8A 176.29(14)
N1A C10A C9A C8A -4.48(17)
C7A C8A C9A C14A -167.94(16)
C8B C8A C9A C14A 70.1(2)
C7A C8A C9A C10A 16.92(16)
C8B C8A C9A C10A -105.01(14)
C9A C14A C13A C12A -0.1(3)
C14A C13A C12A C11A -0.5(3)
C10A C11A C12A C13A 1.1(3)
C3B C2B C1B C6B -0.3(2)
C3B C2B C1B C7B 174.67(14)
C13B C14B C9B C10B 1.6(2)
C13B C14B C9B C8B -169.33(15)
C11B C10B C9B C14B -0.9(2)
N1B C10B C9B C14B -179.37(14)
C11B C10B C9B C8B 171.58(14)
N1B C10B C9B C8B -6.91(17)
C2B C1B C6B C5B 0.0(2)
C7B C1B C6B C5B -175.15(15)
C1B C2B C3B O3B -178.72(15)
C1B C2B C3B C4B 0.8(2)
C6B C1B C7B N1B -147.04(14)
C2B C1B C7B N1B 37.9(2)
C6B C1B C7B C8B 95.22(17)
C2B C1B C7B C8B -79.83(18)
C14B C9B C8B C8A 61.8(2)
C10B C9B C8B C8A -109.75(14)
C14B C9B C8B C7B -175.13(15)
C10B C9B C8B C7B 13.27(16)
C9A C8A C8B C9B 166.51(12)
C7A C8A C8B C9B 51.24(16)
C9A C8A C8B C7B 50.27(17)
C7A C8A C8B C7B -65.00(17)
N1B C7B C8B C9B -14.06(14)
C1B C7B C8B C9B 109.79(14)
N1B C7B C8B C8A 106.30(14)
C1B C7B C8B C8A -129.84(13)
O3B C3B C4B O4B -1.6(2)
C2B C3B C4B O4B 178.76(14)
O3B C3B C4B C5B 178.60(15)
C2B C3B C4B C5B -1.0(2)
C9B C10B C11B C12B -0.8(2)
N1B C10B C11B C12B 177.39(15)
C9B C14B C13B C12B -0.6(2)
O4B C4B C5B C6B -179.07(16)
C3B C4B C5B C6B 0.7(2)
C1B C6B C5B C4B -0.2(3)
C14B C13B C12B C11B -1.1(3)
C10B C11B C12B C13B 1.8(2)
O15A C15A N1A C10A 4.9(3)
O16A C15A N1A C10A -175.35(13)
O15A C15A N1A C7A 163.13(15)
O16A C15A N1A C7A -17.2(2)
C11A C10A N1A C15A -31.1(2)
C9A C10A N1A C15A 149.77(14)
C11A C10A N1A C7A 168.15(15)
C9A C10A N1A C7A -11.03(17)
C1A C7A N1A C15A 97.34(16)
C8A C7A N1A C15A -139.88(14)
C1A C7A N1A C10A -101.69(14)
C8A C7A N1A C10A 21.10(15)
O15B C15B N1B C10B 1.6(3)
O16B C15B N1B C10B -178.67(14)
O15B C15B N1B C7B 171.58(15)
O16B C15B N1B C7B -8.7(2)
C11B C10B N1B C15B -10.4(3)
C9B C10B N1B C15B 167.98(14)
C11B C10B N1B C7B 178.62(15)
C9B C10B N1B C7B -3.04(17)
C1B C7B N1B C15B 77.31(18)
C8B C7B N1B C15B -160.16(14)
C1B C7B N1B C10B -111.50(14)
C8B C7B N1B C10B 11.03(16)
C5B C4B O4B C18B -0.2(2)
C3B C4B O4B C18B -179.96(14)
C2B C3B O3B C17B -1.9(2)
C4B C3B O3B C17B 178.51(15)
O15B C15B O16B C16B -1.7(2)
N1B C15B O16B C16B 178.56(14)
C2A C3A O3A C17A -6.7(2)
C4A C3A O3A C17A 174.13(13)
C5A C4A O4A C18A -19.4(2)
C3A C4A O4A C18A 160.08(15)
O15A C15A O16A C16A -7.2(2)
N1A C15A O16A C16A 173.10(13)
